data_2010200
loop_
_publ_author_name
'Cousson, A.'
'Nectoux, F.'
'Bachet, B.'
'Kokel, B.'
'Hubert-Habart, M.'

_publ_section_title
;
 5-Acetyl-4-methyl-2-pyrimidinylhydrazine and
 5-(1-hydrazonoethyl)-4-methyl-2-pyrimidinylhydrazine, C~7~H~10~N~4~O
 and C~7~H~12~N~6~
;
_journal_issue 11
_journal_name_full 'Acta Crystallographica Section C'
_journal_page_first 1753
_journal_page_last 1756
_journal_paper_doi 10.1107/S0108270194002106
_journal_volume 50
_journal_year 1994
_chemical_formula_sum 'C7 H10 N4 O'
_chemical_formula_weight 166.18
_symmetry_cell_setting monoclinic
_symmetry_space_group_name_Hall '-C 2yc'
_symmetry_space_group_name_H-M 'C 1 2/c 1'
_atom_type_scat_source IntTabIV
_cell_angle_alpha 90.
_cell_angle_beta 90.12(3)
_cell_angle_gamma 90.
_cell_formula_units_Z 8
_cell_length_a 22.391(9)
_cell_length_b 3.876(3)
_cell_length_c 17.683(7)
_cell_measurement_reflns_used 25
_cell_measurement_temperature 293
_cell_measurement_theta_max 20
_cell_measurement_theta_min 18
_cell_volume 1534.7(15)
_diffrn_measurement_device 'Philips PW1100'
_diffrn_measurement_method \w-2\q
_diffrn_radiation_type CuK\a
_diffrn_radiation_wavelength 1.5418
_diffrn_reflns_av_R_equivalents 0.032
_diffrn_reflns_limit_h_max 26
_diffrn_reflns_limit_h_min -26
_diffrn_reflns_limit_k_max 4
_diffrn_reflns_limit_k_min 0
_diffrn_reflns_limit_l_max 20
_diffrn_reflns_limit_l_min 0
_diffrn_reflns_number 3202
_diffrn_reflns_theta_max 67
_diffrn_standards_decay_% <0.02
_diffrn_standards_interval_time 60
_diffrn_standards_number 3
_exptl_absorpt_coefficient_mu 0.810
_exptl_absorpt_correction_T_max 0.965
_exptl_absorpt_correction_T_min 0.777
_exptl_absorpt_correction_type empirical
_exptl_crystal_colour colourless
_exptl_crystal_density_diffrn 1.439
_exptl_crystal_description prism
_exptl_crystal_size_max 0.3
_exptl_crystal_size_mid 0.25
_exptl_crystal_size_min 0.2
_refine_diff_density_max 0.1
_refine_diff_density_min -0.2
_refine_ls_extinction_coef 27.0(10)
_refine_ls_extinction_method 'Larson (1970)'
_refine_ls_goodness_of_fit_obs 1.5
_refine_ls_hydrogen_treatment refU
_refine_ls_number_parameters 111
_refine_ls_number_reflns 1172
_refine_ls_R_factor_obs 0.038
_refine_ls_shift/esd_max 0.003
_refine_ls_structure_factor_coef F
_refine_ls_weighting_scheme unit
_refine_ls_wR_factor_obs 0.039
_reflns_number_observed 1172
_reflns_number_total 2758
_reflns_observed_criterion I>=3\s(I)
_cod_data_source_file ka1062.cif
_cod_data_source_block ka1062_structure_1_of_2
_cod_original_cell_volume 1534(3)
_cod_original_sg_symbol_H-M 'C 2/c'
_cod_database_code 2010200

loop_
_atom_site_label
_atom_site_fract_x
_atom_site_fract_y
_atom_site_fract_z
_atom_site_U_iso_or_equiv
C(1) .31854(9) -.1830(6) .83570(10) .0325
C(2) .25308(9) -.2555(7) .84660(10) .0398
C(3) .35170(8) -.0136(5) .89760(10) .0275
C(4) .41246(9) .0897(5) .89250(10) .0270
C(5) .45048(9) .0313(6) .82420(10) .0365
C(6) .40629(9) .3088(6) 1.01320(10) .0298
C(7) .32392(9) .0590(6) .96570(10) .0317
N(3) .43879(7) .2502(5) .94972(9) .0295
N(4) .43475(8) .4759(6) 1.06836(9) .0366
N(5) .40831(9) .5722(6) 1.13750(10) .0449
N(6) .34892(7) .2158(5) 1.02451(9) .0338
O(1) .34194(7) -.2608(5) .77594(9) .0496
H(4) .4765 .5600 1.0602 .070(3)
H(7) .2797 -.0167 .9736 .070(3)
H(21) .2456 -.4125 .8909 .070(3)
H(22) .2351 -.3608 .8013 .070(3)
H(23) .2290 -.0500 .8595 .070(3)
H(51) .4308 .1408 .7770 .070(3)
H(52) .4908 .1383 .8304 .070(3)
H(53) .4508 -.2158 .8109 .070(3)
H(511) .3963 .3717 1.1654 .070(3)
H(512) .3674 .6625 1.1270 .070(3)

loop_
_geom_angle_atom_site_label_1
_geom_angle_atom_site_label_2
_geom_angle_atom_site_label_3
_geom_angle
_geom_angle_publ_flag
C(3) C(1) C(2) 118.5(2) yes
O(1) C(1) C(2) 119.0(2) yes
O(1) C(1) C(3) 122.4(2) yes
C(4) C(3) C(1) 124.0(2) yes
C(7) C(3) C(1) 120.6(2) yes
C(7) C(3) C(4) 115.4(2) yes
C(5) C(4) C(3) 123.7(2) yes
N(3) C(4) C(3) 120.6(2) yes
N(3) C(4) C(5) 115.7(2) yes
N(4) C(6) N(3) 115.5(2) yes
N(6) C(6) N(3) 126.2(2) yes
N(6) C(6) N(4) 118.4(2) yes
N(6) C(7) C(3) 125.8(2) yes
C(6) N(3) C(4) 118.1(2) yes
N(5) N(4) C(6) 124.2(2) yes
C(7) N(6) C(6) 114.0(2) yes
H(21) C(2) C(1) 112.1(2) no
H(22) C(2) C(1) 111.7(2) no
H(22) C(2) H(21) 108.3(2) no
H(23) C(2) C(1) 114.2(2) no
H(23) C(2) H(21) 102.4(2) no
H(23) C(2) H(22) 107.5(2) no
H(51) C(5) C(4) 110.4(2) no
H(52) C(5) C(4) 111.4(2) no
H(52) C(5) H(51) 107.5(2) no
H(53) C(5) C(4) 110.1(2) no
H(53) C(5) H(51) 102.1(2) no
H(53) C(5) H(52) 114.9(2) no
H(7) C(7) C(3) 119.1(2) no
H(7) C(7) N(6) 115.1(2) no
H(4) N(4) C(6) 119.9(2) no
H(4) N(4) N(5) 115.7(2) no
H(511) N(5) N(4) 110.5(2) no
H(512) N(5) N(4) 108.5(2) no
H(512) N(5) H(511) 96.9(2) no

loop_
_geom_bond_atom_site_label_1
_geom_bond_atom_site_label_2
_geom_bond_distance
_geom_bond_publ_flag
C(2) H(21) 1.007(2) no
C(2) H(22) 0.985(2) no
C(2) H(23) 0.988(2) no
C(5) H(51) 1.034(2) no
C(5) H(52) 1.000(2) no
C(5) H(53) 0.986(2) no
C(7) H(7) 1.042(2) no
N(4) H(4) 1.001(2) no
N(5) H(511) 0.959(2) no
N(5) H(512) 0.999(2) no
C(1) C(2) 1.505(3) yes
C(1) C(3) 1.475(3) yes
C(1) O(1) 1.219(2) yes
C(3) C(4) 1.421(3) yes
C(3) C(7) 1.387(3) yes
C(4) C(5) 1.497(3) yes
C(4) N(3) 1.325(2) yes
C(6) N(3) 1.358(2) yes
C(6) N(4) 1.332(3) yes
C(6) N(6) 1.350(2) yes
C(7) N(6) 1.327(3) yes
N(4) N(5) 1.410(2) yes
